data_4089690
loop_
_publ_author_name
'Cai, Yuanjing'
'Samedov, Kerim'
'Dolinar, Brian S.'
'Song, Zhegang'
'Tang, Ben Zhong'
'Zhang, Chaocan'
'West, Robert'

_publ_section_title
;
 Synthesis and High Solid-State Fluorescence of Cyclic Silole Derivatives
;
_journal_issue 1
_journal_name_full Organometallics
_journal_page_first 78
_journal_paper_doi 10.1021/om500884b
_journal_volume 34
_journal_year 2014
_chemical_formula_moiety 'C38 H32 O4 Si4'
_chemical_formula_sum 'C38 H32 O4 Si4'
_chemical_formula_weight 664.99
_space_group_crystal_system orthorhombic
_space_group_IT_number 61
_space_group_name_Hall '-P 2ac 2ab'
_space_group_name_H-M_alt 'P b c a'
_atom_sites_solution_hydrogens geom
_atom_sites_solution_primary direct
_cell_angle_alpha 90
_cell_angle_beta 90
_cell_angle_gamma 90
_cell_formula_units_Z 8
_cell_length_a 8.306(3)
_cell_length_b 22.618(8)
_cell_length_c 34.932(12)
_cell_measurement_reflns_used 9808
_cell_measurement_temperature 100(2)
_cell_measurement_theta_max 29.46
_cell_measurement_theta_min 2.51
_cell_volume 6563(4)
_computing_molecular_graphics
;
O. V. Dolomanov, L. J. Bourhis, R. J. Gildea, J. A. K. Howard and H. Puschmann,
OLEX2: a complete structure solution, refinement and analysis program.
J. Appl. Cryst. (2009). 42, 339-341.
;
_computing_publication_material
;
O. V. Dolomanov, L. J. Bourhis, R. J. Gildea, J. A. K. Howard and H. Puschmann,
OLEX2: a complete structure solution, refinement and analysis program.
J. Appl. Cryst. (2009). 42, 339-341.
;
_computing_structure_refinement
;
SHELXL, G.M. Sheldrick, Acta Cryst.
(2008). A64, 112-122
;
_computing_structure_solution
;
SHELXS, G.M. Sheldrick, Acta Cryst.
(2008). A64, 112-122
;
_diffrn_ambient_temperature 100.01
_diffrn_measured_fraction_theta_full 0.999
_diffrn_measured_fraction_theta_max 0.999
_diffrn_measurement_device_type 'Bruker APEX-II CCD'
_diffrn_measurement_method '\f and \w scans'
_diffrn_radiation_monochromator graphite
_diffrn_radiation_type MoK\a
_diffrn_radiation_wavelength 0.71073
_diffrn_reflns_av_R_equivalents 0.0600
_diffrn_reflns_av_unetI/netI 0.0205
_diffrn_reflns_Laue_measured_fraction_full 0.999
_diffrn_reflns_Laue_measured_fraction_max 0.999
_diffrn_reflns_limit_h_max 11
_diffrn_reflns_limit_h_min -11
_diffrn_reflns_limit_k_max 31
_diffrn_reflns_limit_k_min -31
_diffrn_reflns_limit_l_max 48
_diffrn_reflns_limit_l_min -48
_diffrn_reflns_number 168971
_diffrn_reflns_point_group_measured_fraction_full 0.999
_diffrn_reflns_point_group_measured_fraction_max 0.999
_diffrn_reflns_theta_full 25.000
_diffrn_reflns_theta_max 29.546
_diffrn_reflns_theta_min 1.166
_diffrn_standards_number 0
_exptl_absorpt_coefficient_mu 0.223
_exptl_absorpt_correction_T_max 1.0000
_exptl_absorpt_correction_T_min 0.9267
_exptl_absorpt_correction_type analytical
_exptl_absorpt_process_details
;
SADABS-2012/1 (Bruker,2012) was used for absorption correction.
wR2(int) was 0.0717 before and 0.0585 after correction.
The Ratio of minimum to maximum transmission is 0.9267.
The \l/2 correction factor is Not present.
;
_exptl_crystal_colour colourless
_exptl_crystal_colour_primary colourless
_exptl_crystal_density_diffrn 1.346
_exptl_crystal_density_method 'not measured'
_exptl_crystal_description block
_exptl_crystal_F_000 2784
_exptl_crystal_size_max 0.169
_exptl_crystal_size_mid 0.12
_exptl_crystal_size_min 0.087
_refine_diff_density_max 0.489
_refine_diff_density_min -0.292
_refine_diff_density_rms 0.059
_refine_ls_extinction_method none
_refine_ls_goodness_of_fit_ref 1.069
_refine_ls_hydrogen_treatment constr
_refine_ls_matrix_type full
_refine_ls_number_parameters 417
_refine_ls_number_reflns 9176
_refine_ls_number_restraints 0
_refine_ls_restrained_S_all 1.069
_refine_ls_R_factor_all 0.0444
_refine_ls_R_factor_gt 0.0354
_refine_ls_shift/su_max 0.000
_refine_ls_shift/su_mean 0.000
_refine_ls_structure_factor_coef Fsqd
_refine_ls_weighting_details 'w=1/[\s^2^(Fo^2^)+(0.0400P)^2^+4.9320P] where P=(Fo^2^+2Fc^2^)/3'
_refine_ls_weighting_scheme calc
_refine_ls_wR_factor_gt 0.0887
_refine_ls_wR_factor_ref 0.0939
_reflns_Friedel_coverage 0.000
_reflns_number_gt 7792
_reflns_number_total 9176
_reflns_threshold_expression 'I > 2\s(I)'
_cod_data_source_file om500884b_si_002.cif
_cod_data_source_block 1b
_cod_original_cell_volume 6562(4)
_cod_database_code 4089690
_olex2_refinement_description
;
1. Fixed Uiso
 At 1.2 times of:
  H27 of C27, H21 of C21, H24 of C24, H22 of C22, H17 of C17, H16 of C16, H18
  of C18, H23 of C23, H37 of C37, H36 of C36, H35 of C35, H34 of C34, H28 of
  C28, H29 of C29, H30 of C30, H33 of C33, H5 of C5, H15 of C15, H2 of C2, H10
  of C10, H3 of C3, H11 of C11, H8 of C8, H9 of C9, H14 of C14, H4 of C4
 At 1.5 times of:
  {H19A,H19B,H19C} of C19, {H38A,H38B,H38C} of C38
2.a Aromatic/amide H refined with riding coordinates:
 C2(H2), C3(H3), C4(H4), C5(H5), C8(H8), C9(H9), C10(H10), C11(H11), C14(H14),
 C15(H15), C16(H16), C17(H17), C18(H18), C21(H21), C22(H22), C23(H23), C24(H24),
  C27(H27), C28(H28), C29(H29), C30(H30), C33(H33), C34(H34), C35(H35),
 C36(H36), C37(H37)
2.b Idealised Me refined as rotating group:
 C19(H19A,H19B,H19C), C38(H38A,H38B,H38C)
;
_shelx_estimated_absorpt_t_max 0.981
_shelx_estimated_absorpt_t_min 0.963
_shelx_space_group_comment
;
The symmetry employed for this shelxl refinement is uniquely defined
by the following loop, which should always be used as a source of
symmetry information in preference to the above space-group names.
They are only intended as comments.
;
_shelxl_version_number 2013-3

loop_
_space_group_symop_operation_xyz
'x, y, z'
'-x+1/2, -y, z+1/2'
'-x, y+1/2, -z+1/2'
'x+1/2, -y+1/2, -z'
'-x, -y, -z'
'x-1/2, y, -z-1/2'
'x, -y-1/2, z-1/2'
'-x-1/2, y-1/2, z'

loop_
_atom_site_label
_atom_site_type_symbol
_atom_site_fract_x
_atom_site_fract_y
_atom_site_fract_z
_atom_site_U_iso_or_equiv
_atom_site_adp_type
_atom_site_occupancy
_atom_site_site_symmetry_order
_atom_site_calc_flag
_atom_site_refinement_flags_posn
_atom_site_refinement_flags_adp
Si1 Si 0.66363(4) 0.09425(2) 0.14592(2) 0.01044(8) Uani 1 1 d . .
Si2 Si 0.30697(4) 0.13781(2) 0.14086(2) 0.01038(8) Uani 1 1 d . .
Si3 Si 0.43858(4) 0.26440(2) 0.14971(2) 0.01075(8) Uani 1 1 d . .
Si4 Si 0.75072(4) 0.21980(2) 0.11243(2) 0.01070(8) Uani 1 1 d . .
O1 O 0.47493(11) 0.10674(4) 0.15474(3) 0.01410(19) Uani 1 1 d . .
O2 O 0.34618(12) 0.20717(4) 0.13244(3) 0.01383(19) Uani 1 1 d . .
O3 O 0.62239(12) 0.26360(4) 0.13375(3) 0.01454(19) Uani 1 1 d . .
O4 O 0.75169(12) 0.15527(4) 0.13334(3) 0.01393(18) Uani 1 1 d . .
C1 C 0.69046(16) 0.02936(6) 0.11389(4) 0.0143(2) Uani 1 1 d . .
C2 C 0.63173(18) 0.01644(7) 0.07736(4) 0.0187(3) Uani 1 1 d . .
H2 H 0.5738 0.0456 0.0635 0.022 Uiso 1 1 calc R U
C3 C 0.6578(2) -0.03904(7) 0.06127(5) 0.0235(3) Uani 1 1 d . .
H3 H 0.6179 -0.0477 0.0364 0.028 Uiso 1 1 calc R U
C4 C 0.7421(2) -0.08185(7) 0.08161(5) 0.0268(3) Uani 1 1 d . .
H4 H 0.7603 -0.1195 0.0704 0.032 Uiso 1 1 calc R U
C5 C 0.80018(19) -0.07014(7) 0.11814(5) 0.0230(3) Uani 1 1 d . .
H5 H 0.8571 -0.0997 0.1319 0.028 Uiso 1 1 calc R U
C6 C 0.77429(16) -0.01459(6) 0.13456(4) 0.0160(3) Uani 1 1 d . .
C7 C 0.82489(16) 0.00262(6) 0.17399(4) 0.0155(3) Uani 1 1 d . .
C8 C 0.92136(18) -0.03154(7) 0.19810(5) 0.0226(3) Uani 1 1 d . .
H8 H 0.9590 -0.0691 0.1899 0.027 Uiso 1 1 calc R U
C9 C 0.96200(18) -0.01020(8) 0.23413(5) 0.0244(3) Uani 1 1 d . .
H9 H 1.0296 -0.0331 0.2503 0.029 Uiso 1 1 calc R U
C10 C 0.90536(18) 0.04394(7) 0.24682(4) 0.0217(3) Uani 1 1 d . .
H10 H 0.9312 0.0575 0.2718 0.026 Uiso 1 1 calc R U
C11 C 0.81013(16) 0.07853(7) 0.22272(4) 0.0166(3) Uani 1 1 d . .
H11 H 0.7721 0.1159 0.2313 0.020 Uiso 1 1 calc R U
C12 C 0.77063(15) 0.05862(6) 0.18628(4) 0.0130(2) Uani 1 1 d . .
C13 C 0.23209(16) 0.10733(6) 0.09495(4) 0.0128(2) Uani 1 1 d . .
C14 C 0.13389(18) 0.05718(6) 0.09409(4) 0.0176(3) Uani 1 1 d . .
H14 H 0.1075 0.0378 0.1174 0.021 Uiso 1 1 calc R U
C15 C 0.07403(19) 0.03506(7) 0.05980(4) 0.0223(3) Uani 1 1 d . .
H15 H 0.0079 0.0008 0.0598 0.027 Uiso 1 1 calc R U
C16 C 0.1112(2) 0.06325(7) 0.02557(4) 0.0228(3) Uani 1 1 d . .
H16 H 0.0707 0.0482 0.0021 0.027 Uiso 1 1 calc R U
C17 C 0.2075(2) 0.11329(7) 0.02580(4) 0.0220(3) Uani 1 1 d . .
H17 H 0.2329 0.1326 0.0024 0.026 Uiso 1 1 calc R U
C18 C 0.26698(18) 0.13535(7) 0.06010(4) 0.0182(3) Uani 1 1 d . .
H18 H 0.3322 0.1699 0.0600 0.022 Uiso 1 1 calc R U
C19 C 0.16057(16) 0.12846(7) 0.17983(4) 0.0169(3) Uani 1 1 d . .
H19A H 0.1963 0.1509 0.2023 0.025 Uiso 1 1 calc R U
H19B H 0.1523 0.0865 0.1865 0.025 Uiso 1 1 calc R U
H19C H 0.0551 0.1430 0.1715 0.025 Uiso 1 1 calc R U
C20 C 0.41806(16) 0.27270(6) 0.20234(4) 0.0140(2) Uani 1 1 d . .
C21 C 0.46808(19) 0.23804(7) 0.23310(4) 0.0194(3) Uani 1 1 d . .
H21 H 0.5260 0.2025 0.2285 0.023 Uiso 1 1 calc R U
C22 C 0.4338(2) 0.25510(8) 0.27042(4) 0.0249(3) Uani 1 1 d . .
H22 H 0.4677 0.2312 0.2913 0.030 Uiso 1 1 calc R U
C23 C 0.3499(2) 0.30711(8) 0.27727(4) 0.0256(3) Uani 1 1 d . .
H23 H 0.3284 0.3189 0.3029 0.031 Uiso 1 1 calc R U
C24 C 0.29717(19) 0.34215(7) 0.24713(4) 0.0217(3) Uani 1 1 d . .
H24 H 0.2390 0.3775 0.2520 0.026 Uiso 1 1 calc R U
C25 C 0.33026(16) 0.32496(6) 0.20960(4) 0.0151(3) Uani 1 1 d . .
C26 C 0.27944(16) 0.35829(6) 0.17482(4) 0.0151(3) Uani 1 1 d . .
C27 C 0.18927(19) 0.41042(7) 0.17517(5) 0.0228(3) Uani 1 1 d . .
H27 H 0.1533 0.4267 0.1987 0.027 Uiso 1 1 calc R U
C28 C 0.1526(2) 0.43829(7) 0.14082(5) 0.0271(3) Uani 1 1 d . .
H28 H 0.0915 0.4738 0.1411 0.033 Uiso 1 1 calc R U
C29 C 0.20380(19) 0.41498(7) 0.10620(5) 0.0238(3) Uani 1 1 d . .
H29 H 0.1784 0.4346 0.0829 0.029 Uiso 1 1 calc R U
C30 C 0.29237(17) 0.36294(7) 0.10563(4) 0.0185(3) Uani 1 1 d . .
H30 H 0.3271 0.3469 0.0819 0.022 Uiso 1 1 calc R U
C31 C 0.33060(16) 0.33408(6) 0.13966(4) 0.0140(2) Uani 1 1 d . .
C32 C 0.68814(16) 0.20799(6) 0.06180(4) 0.0138(2) Uani 1 1 d . .
C33 C 0.74090(18) 0.15726(7) 0.04238(4) 0.0182(3) Uani 1 1 d . .
H33 H 0.8087 0.1298 0.0552 0.022 Uiso 1 1 calc R U
C34 C 0.6955(2) 0.14653(7) 0.00471(4) 0.0242(3) Uani 1 1 d . .
H34 H 0.7317 0.1118 -0.0080 0.029 Uiso 1 1 calc R U
C35 C 0.5973(2) 0.18652(8) -0.01440(4) 0.0265(3) Uani 1 1 d . .
H35 H 0.5655 0.1790 -0.0401 0.032 Uiso 1 1 calc R U
C36 C 0.5455(2) 0.23744(8) 0.00405(4) 0.0245(3) Uani 1 1 d . .
H36 H 0.4791 0.2650 -0.0090 0.029 Uiso 1 1 calc R U
C37 C 0.59103(18) 0.24804(7) 0.04179(4) 0.0183(3) Uani 1 1 d . .
H37 H 0.5556 0.2831 0.0542 0.022 Uiso 1 1 calc R U
C38 C 0.95116(16) 0.25397(7) 0.11596(4) 0.0168(3) Uani 1 1 d . .
H38A H 0.9457 0.2949 0.1069 0.025 Uiso 1 1 calc R U
H38B H 1.0277 0.2317 0.1002 0.025 Uiso 1 1 calc R U
H38C H 0.9869 0.2535 0.1427 0.025 Uiso 1 1 calc R U

loop_
_atom_site_aniso_label
_atom_site_aniso_U_11
_atom_site_aniso_U_22
_atom_site_aniso_U_33
_atom_site_aniso_U_23
_atom_site_aniso_U_13
_atom_site_aniso_U_12
Si1 0.00991(15) 0.01073(16) 0.01067(16) 0.00176(12) 0.00054(12) 0.00066(12)
Si2 0.00848(15) 0.01122(16) 0.01145(16) -0.00006(12) 0.00027(12) -0.00084(12)
Si3 0.01052(16) 0.00957(16) 0.01216(16) -0.00062(12) -0.00043(12) 0.00035(12)
Si4 0.00921(15) 0.01133(16) 0.01155(16) 0.00190(13) 0.00077(12) -0.00043(12)
O1 0.0109(4) 0.0154(5) 0.0160(4) 0.0021(4) 0.0005(3) 0.0013(3)
O2 0.0147(4) 0.0115(4) 0.0154(4) -0.0009(3) -0.0019(4) -0.0013(3)
O3 0.0117(4) 0.0145(5) 0.0174(5) -0.0014(4) 0.0011(4) -0.0002(3)
O4 0.0141(4) 0.0133(5) 0.0144(4) 0.0035(3) 0.0004(4) -0.0009(4)
C1 0.0140(6) 0.0131(6) 0.0158(6) 0.0005(5) 0.0053(5) -0.0011(5)
C2 0.0190(7) 0.0194(7) 0.0176(6) -0.0014(5) 0.0043(5) -0.0029(5)
C3 0.0248(7) 0.0251(8) 0.0207(7) -0.0078(6) 0.0079(6) -0.0063(6)
C4 0.0292(8) 0.0191(7) 0.0319(8) -0.0096(6) 0.0119(7) -0.0022(6)
C5 0.0237(7) 0.0157(7) 0.0296(8) 0.0000(6) 0.0082(6) 0.0038(6)
C6 0.0133(6) 0.0142(6) 0.0204(7) 0.0014(5) 0.0055(5) 0.0006(5)
C7 0.0116(6) 0.0150(6) 0.0199(6) 0.0059(5) 0.0038(5) 0.0009(5)
C8 0.0173(7) 0.0204(7) 0.0302(8) 0.0113(6) 0.0044(6) 0.0059(5)
C9 0.0156(7) 0.0330(9) 0.0248(8) 0.0177(6) 0.0007(6) 0.0044(6)
C10 0.0144(6) 0.0343(8) 0.0164(6) 0.0090(6) -0.0009(5) -0.0023(6)
C11 0.0121(6) 0.0218(7) 0.0159(6) 0.0039(5) 0.0009(5) -0.0017(5)
C12 0.0096(5) 0.0150(6) 0.0143(6) 0.0045(5) 0.0012(5) -0.0001(5)
C13 0.0120(6) 0.0120(6) 0.0143(6) -0.0019(5) -0.0003(5) -0.0003(5)
C14 0.0203(7) 0.0156(6) 0.0171(6) -0.0001(5) 0.0005(5) -0.0047(5)
C15 0.0244(7) 0.0200(7) 0.0224(7) -0.0051(6) -0.0003(6) -0.0096(6)
C16 0.0261(7) 0.0260(8) 0.0162(7) -0.0073(6) -0.0025(6) -0.0044(6)
C17 0.0293(8) 0.0233(7) 0.0134(6) -0.0001(5) 0.0011(6) -0.0047(6)
C18 0.0216(7) 0.0166(7) 0.0163(6) -0.0012(5) 0.0005(5) -0.0057(5)
C19 0.0123(6) 0.0238(7) 0.0146(6) 0.0010(5) 0.0026(5) -0.0012(5)
C20 0.0132(6) 0.0144(6) 0.0144(6) -0.0011(5) 0.0011(5) -0.0009(5)
C21 0.0223(7) 0.0180(7) 0.0178(6) 0.0005(5) -0.0010(5) 0.0022(5)
C22 0.0315(8) 0.0276(8) 0.0156(7) 0.0026(6) -0.0008(6) 0.0016(7)
C23 0.0311(8) 0.0315(9) 0.0143(6) -0.0047(6) 0.0040(6) 0.0002(7)
C24 0.0232(7) 0.0211(7) 0.0207(7) -0.0054(6) 0.0047(6) 0.0023(6)
C25 0.0135(6) 0.0151(6) 0.0167(6) -0.0015(5) 0.0002(5) -0.0002(5)
C26 0.0117(6) 0.0124(6) 0.0212(7) -0.0009(5) 0.0004(5) -0.0001(5)
C27 0.0201(7) 0.0173(7) 0.0309(8) -0.0040(6) 0.0005(6) 0.0062(6)
C28 0.0220(7) 0.0177(7) 0.0415(10) 0.0034(7) -0.0023(7) 0.0087(6)
C29 0.0192(7) 0.0210(7) 0.0313(8) 0.0095(6) -0.0056(6) 0.0030(6)
C30 0.0158(6) 0.0182(7) 0.0213(7) 0.0036(5) -0.0028(5) -0.0002(5)
C31 0.0120(6) 0.0118(6) 0.0181(6) 0.0004(5) -0.0014(5) -0.0010(5)
C32 0.0126(6) 0.0157(6) 0.0130(6) 0.0035(5) 0.0013(5) -0.0014(5)
C33 0.0223(7) 0.0180(7) 0.0142(6) 0.0021(5) 0.0023(5) 0.0016(5)
C34 0.0324(8) 0.0238(8) 0.0165(7) -0.0031(6) 0.0032(6) 0.0001(6)
C35 0.0300(8) 0.0371(9) 0.0124(6) 0.0017(6) -0.0024(6) -0.0037(7)
C36 0.0238(7) 0.0314(9) 0.0182(7) 0.0072(6) -0.0038(6) 0.0022(6)
C37 0.0188(7) 0.0198(7) 0.0164(6) 0.0031(5) -0.0003(5) 0.0022(5)
C38 0.0111(6) 0.0203(7) 0.0190(6) 0.0041(5) 0.0005(5) -0.0029(5)

loop_
_atom_type_symbol
_atom_type_description
_atom_type_scat_dispersion_real
_atom_type_scat_dispersion_imag
_atom_type_scat_source
C C 0.0033 0.0016 'International Tables Vol C Tables 4.2.6.8 and 6.1.1.4'
H H 0.0000 0.0000 'International Tables Vol C Tables 4.2.6.8 and 6.1.1.4'
O O 0.0106 0.0060 'International Tables Vol C Tables 4.2.6.8 and 6.1.1.4'
Si Si 0.0817 0.0704 'International Tables Vol C Tables 4.2.6.8 and 6.1.1.4'

loop_
_geom_angle_atom_site_label_1
_geom_angle_atom_site_label_2
_geom_angle_atom_site_label_3
_geom_angle
O1 Si1 O4 109.81(5)
O1 Si1 C1 111.57(6)
O1 Si1 C12 113.27(6)
O4 Si1 C1 117.03(6)
O4 Si1 C12 111.11(6)
C12 Si1 C1 93.27(7)
O1 Si2 C13 112.51(6)
O1 Si2 C19 107.18(6)
O2 Si2 O1 107.27(5)
O2 Si2 C13 105.60(6)
O2 Si2 C19 112.15(6)
C19 Si2 C13 112.10(7)
O2 Si3 O3 107.95(5)
O2 Si3 C20 113.94(6)
O2 Si3 C31 112.38(6)
O3 Si3 C20 115.28(6)
O3 Si3 C31 113.60(6)
C31 Si3 C20 93.29(6)
O3 Si4 C32 109.73(6)
O3 Si4 C38 107.75(6)
O4 Si4 O3 109.96(6)
O4 Si4 C32 107.34(6)
O4 Si4 C38 109.96(6)
C38 Si4 C32 112.11(6)
Si1 O1 Si2 147.42(7)
Si3 O2 Si2 142.79(7)
Si3 O3 Si4 140.84(7)
Si1 O4 Si4 151.60(7)
C2 C1 Si1 132.31(11)
C2 C1 C6 119.46(13)
C6 C1 Si1 107.88(10)
C1 C2 H2 119.9
C3 C2 C1 120.22(15)
C3 C2 H2 119.9
C2 C3 H3 120.0
C4 C3 C2 119.98(15)
C4 C3 H3 120.0
C3 C4 H4 119.6
C5 C4 C3 120.76(15)
C5 C4 H4 119.6
C4 C5 H5 120.2
C4 C5 C6 119.65(15)
C6 C5 H5 120.2
C1 C6 C7 115.30(12)
C5 C6 C1 119.92(14)
C5 C6 C7 124.75(13)
C8 C7 C6 125.06(14)
C8 C7 C12 119.78(14)
C12 C7 C6 115.15(12)
C7 C8 H8 120.2
C9 C8 C7 119.58(15)
C9 C8 H8 120.2
C8 C9 H9 119.5
C10 C9 C8 120.97(14)
C10 C9 H9 119.5
C9 C10 H10 120.2
C9 C10 C11 119.69(15)
C11 C10 H10 120.2
C10 C11 H11 119.8
C12 C11 C10 120.33(14)
C12 C11 H11 119.8
C7 C12 Si1 108.21(10)
C11 C12 Si1 132.06(11)
C11 C12 C7 119.61(13)
C14 C13 Si2 121.08(10)
C14 C13 C18 117.96(12)
C18 C13 Si2 120.91(10)
C13 C14 H14 119.4
C15 C14 C13 121.28(13)
C15 C14 H14 119.4
C14 C15 H15 120.1
C16 C15 C14 119.80(14)
C16 C15 H15 120.1
C15 C16 H16 120.1
C17 C16 C15 119.86(14)
C17 C16 H16 120.1
C16 C17 H17 119.9
C16 C17 C18 120.25(14)
C18 C17 H17 119.9
C13 C18 H18 119.6
C17 C18 C13 120.85(13)
C17 C18 H18 119.6
Si2 C19 H19A 109.5
Si2 C19 H19B 109.5
Si2 C19 H19C 109.5
H19A C19 H19B 109.5
H19A C19 H19C 109.5
H19B C19 H19C 109.5
C21 C20 Si3 132.82(11)
C21 C20 C25 119.11(13)
C25 C20 Si3 108.05(10)
C20 C21 H21 119.8
C22 C21 C20 120.42(14)
C22 C21 H21 119.8
C21 C22 H22 120.0
C23 C22 C21 120.00(14)
C23 C22 H22 120.0
C22 C23 H23 119.6
C22 C23 C24 120.76(14)
C24 C23 H23 119.6
C23 C24 H24 120.3
C23 C24 C25 119.43(14)
C25 C24 H24 120.3
C20 C25 C26 115.04(12)
C24 C25 C20 120.25(13)
C24 C25 C26 124.71(13)
C27 C26 C25 124.86(13)
C27 C26 C31 119.78(14)
C31 C26 C25 115.36(12)
C26 C27 H27 120.2
C28 C27 C26 119.55(15)
C28 C27 H27 120.2
C27 C28 H28 119.6
C29 C28 C27 120.89(14)
C29 C28 H28 119.6
C28 C29 H29 120.1
C28 C29 C30 119.85(15)
C30 C29 H29 120.1
C29 C30 H30 119.8
C29 C30 C31 120.40(15)
C31 C30 H30 119.8
C26 C31 Si3 108.18(10)
C30 C31 Si3 132.29(11)
C30 C31 C26 119.52(13)
C33 C32 Si4 119.29(10)
C37 C32 Si4 122.83(11)
C37 C32 C33 117.88(13)
C32 C33 H33 119.5
C34 C33 C32 121.05(14)
C34 C33 H33 119.5
C33 C34 H34 120.0
C35 C34 C33 120.03(15)
C35 C34 H34 120.0
C34 C35 H35 120.0
C36 C35 C34 119.95(14)
C36 C35 H35 120.0
C35 C36 H36 120.1
C35 C36 C37 119.89(14)
C37 C36 H36 120.1
C32 C37 H37 119.4
C36 C37 C32 121.20(14)
C36 C37 H37 119.4
Si4 C38 H38A 109.5
Si4 C38 H38B 109.5
Si4 C38 H38C 109.5
H38A C38 H38B 109.5
H38A C38 H38C 109.5
H38B C38 H38C 109.5

loop_
_geom_bond_atom_site_label_1
_geom_bond_atom_site_label_2
_geom_bond_distance
Si1 O1 1.6220(11)
Si1 O4 1.6225(11)
Si1 C1 1.8589(15)
Si1 C12 1.8510(14)
Si2 O1 1.6355(11)
Si2 O2 1.6289(11)
Si2 C13 1.8533(14)
Si2 C19 1.8374(14)
Si3 O2 1.6213(11)
Si3 O3 1.6252(11)
Si3 C20 1.8562(15)
Si3 C31 1.8470(15)
Si4 O3 1.6347(11)
Si4 O4 1.6323(11)
Si4 C32 1.8627(15)
Si4 C38 1.8395(15)
C1 C2 1.397(2)
C1 C6 1.412(2)
C2 H2 0.9500
C2 C3 1.392(2)
C3 H3 0.9500
C3 C4 1.390(3)
C4 H4 0.9500
C4 C5 1.390(2)
C5 H5 0.9500
C5 C6 1.398(2)
C6 C7 1.492(2)
C7 C8 1.396(2)
C7 C12 1.411(2)
C8 H8 0.9500
C8 C9 1.390(2)
C9 H9 0.9500
C9 C10 1.385(2)
C10 H10 0.9500
C10 C11 1.395(2)
C11 H11 0.9500
C11 C12 1.390(2)
C13 C14 1.3975(19)
C13 C18 1.4027(19)
C14 H14 0.9500
C14 C15 1.390(2)
C15 H15 0.9500
C15 C16 1.390(2)
C16 H16 0.9500
C16 C17 1.386(2)
C17 H17 0.9500
C17 C18 1.389(2)
C18 H18 0.9500
C19 H19A 0.9800
C19 H19B 0.9800
C19 H19C 0.9800
C20 C21 1.393(2)
C20 C25 1.4119(19)
C21 H21 0.9500
C21 C22 1.389(2)
C22 H22 0.9500
C22 C23 1.388(2)
C23 H23 0.9500
C23 C24 1.389(2)
C24 H24 0.9500
C24 C25 1.395(2)
C25 C26 1.491(2)
C26 C27 1.397(2)
C26 C31 1.410(2)
C27 H27 0.9500
C27 C28 1.389(2)
C28 H28 0.9500
C28 C29 1.386(3)
C29 H29 0.9500
C29 C30 1.388(2)
C30 H30 0.9500
C30 C31 1.393(2)
C32 C33 1.403(2)
C32 C37 1.4000(19)
C33 H33 0.9500
C33 C34 1.390(2)
C34 H34 0.9500
C34 C35 1.389(2)
C35 H35 0.9500
C35 C36 1.388(2)
C36 H36 0.9500
C36 C37 1.392(2)
C37 H37 0.9500
C38 H38A 0.9800
C38 H38B 0.9800
C38 H38C 0.9800

loop_
_geom_torsion_atom_site_label_1
_geom_torsion_atom_site_label_2
_geom_torsion_atom_site_label_3
_geom_torsion_atom_site_label_4
_geom_torsion
Si1 C1 C2 C3 -173.33(11)
Si1 C1 C6 C5 175.17(11)
Si1 C1 C6 C7 -3.01(14)
Si2 C13 C14 C15 178.31(12)
Si2 C13 C18 C17 -178.39(12)
Si3 C20 C21 C22 -179.24(13)
Si3 C20 C25 C24 -179.91(11)
Si3 C20 C25 C26 -0.03(15)
Si4 C32 C33 C34 179.34(12)
Si4 C32 C37 C36 -179.41(12)
O1 Si1 O4 Si4 -33.41(16)
O1 Si1 C1 C2 56.96(15)
O1 Si1 C1 C6 -116.07(10)
O1 Si1 C12 C7 117.22(9)
O1 Si1 C12 C11 -66.96(14)
O1 Si2 O2 Si3 -45.16(12)
O1 Si2 C13 C14 86.93(12)
O1 Si2 C13 C18 -95.69(12)
O2 Si2 O1 Si1 -52.92(14)
O2 Si2 C13 C14 -156.37(11)
O2 Si2 C13 C18 21.02(13)
O2 Si3 O3 Si4 -13.66(12)
O2 Si3 C20 C21 63.71(16)
O2 Si3 C20 C25 -114.85(10)
O2 Si3 C31 C26 115.09(10)
O2 Si3 C31 C30 -63.30(15)
O3 Si3 O2 Si2 89.36(12)
O3 Si3 C20 C21 -61.92(16)
O3 Si3 C20 C25 119.52(10)
O3 Si3 C31 C26 -121.98(9)
O3 Si3 C31 C30 59.64(15)
O3 Si4 O4 Si1 63.14(15)
O3 Si4 C32 C33 -156.76(11)
O3 Si4 C32 C37 23.88(13)
O4 Si1 O1 Si2 46.78(14)
O4 Si1 C1 C2 -70.68(15)
O4 Si1 C1 C6 116.29(10)
O4 Si1 C12 C7 -118.62(9)
O4 Si1 C12 C11 57.20(14)
O4 Si4 O3 Si3 -47.17(12)
O4 Si4 C32 C33 -37.30(12)
O4 Si4 C32 C37 143.34(11)
C1 Si1 O1 Si2 -84.66(14)
C1 Si1 O4 Si4 95.08(15)
C1 Si1 C12 C7 2.04(10)
C1 Si1 C12 C11 177.86(13)
C1 C2 C3 C4 0.2(2)
C1 C6 C7 C8 -173.78(13)
C1 C6 C7 C12 4.93(17)
C2 C1 C6 C5 1.1(2)
C2 C1 C6 C7 -177.09(12)
C2 C3 C4 C5 0.5(2)
C3 C4 C5 C6 -0.4(2)
C4 C5 C6 C1 -0.4(2)
C4 C5 C6 C7 177.56(14)
C5 C6 C7 C8 8.1(2)
C5 C6 C7 C12 -173.14(13)
C6 C1 C2 C3 -1.0(2)
C6 C7 C8 C9 179.15(13)
C6 C7 C12 Si1 -4.13(14)
C6 C7 C12 C11 179.44(12)
C7 C8 C9 C10 1.4(2)
C8 C7 C12 Si1 174.65(11)
C8 C7 C12 C11 -1.8(2)
C8 C9 C10 C11 -2.0(2)
C9 C10 C11 C12 0.7(2)
C10 C11 C12 Si1 -174.24(11)
C10 C11 C12 C7 1.2(2)
C12 Si1 O1 Si2 171.64(12)
C12 Si1 O4 Si4 -159.51(13)
C12 Si1 C1 C2 173.59(14)
C12 Si1 C1 C6 0.56(10)
C12 C7 C8 C9 0.5(2)
C13 Si2 O1 Si1 62.78(14)
C13 Si2 O2 Si3 -165.36(10)
C13 C14 C15 C16 -0.3(2)
C14 C13 C18 C17 -0.9(2)
C14 C15 C16 C17 -0.1(3)
C15 C16 C17 C18 0.0(3)
C16 C17 C18 C13 0.5(2)
C18 C13 C14 C15 0.8(2)
C19 Si2 O1 Si1 -173.55(12)
C19 Si2 O2 Si3 72.27(12)
C19 Si2 C13 C14 -33.96(14)
C19 Si2 C13 C18 143.43(12)
C20 Si3 O2 Si2 -40.06(13)
C20 Si3 O3 Si4 115.00(11)
C20 Si3 C31 C26 -2.51(10)
C20 Si3 C31 C30 179.11(14)
C20 C21 C22 C23 -0.4(2)
C20 C25 C26 C27 178.76(14)
C20 C25 C26 C31 -2.03(18)
C21 C20 C25 C24 1.3(2)
C21 C20 C25 C26 -178.82(12)
C21 C22 C23 C24 1.0(3)
C22 C23 C24 C25 -0.6(2)
C23 C24 C25 C20 -0.6(2)
C23 C24 C25 C26 179.51(14)
C24 C25 C26 C27 -1.4(2)
C24 C25 C26 C31 177.84(14)
C25 C20 C21 C22 -0.8(2)
C25 C26 C27 C28 178.42(14)
C25 C26 C31 Si3 2.97(15)
C25 C26 C31 C30 -178.40(12)
C26 C27 C28 C29 0.2(2)
C27 C26 C31 Si3 -177.77(11)
C27 C26 C31 C30 0.9(2)
C27 C28 C29 C30 0.3(3)
C28 C29 C30 C31 -0.2(2)
C29 C30 C31 Si3 177.88(12)
C29 C30 C31 C26 -0.4(2)
C31 Si3 O2 Si2 -144.58(10)
C31 Si3 O3 Si4 -139.00(10)
C31 Si3 C20 C21 180.00(15)
C31 Si3 C20 C25 1.44(10)
C31 C26 C27 C28 -0.8(2)
C32 Si4 O3 Si3 70.67(12)
C32 Si4 O4 Si1 -56.18(15)
C32 C33 C34 C35 0.4(2)
C33 C32 C37 C36 1.2(2)
C33 C34 C35 C36 0.5(3)
C34 C35 C36 C37 -0.6(3)
C35 C36 C37 C32 -0.3(2)
C37 C32 C33 C34 -1.3(2)
C38 Si4 O3 Si3 -167.01(10)
C38 Si4 O4 Si1 -178.37(13)
C38 Si4 C32 C33 83.55(13)
C38 Si4 C32 C37 -95.81(13)
